data_4316908
loop_
_publ_author_name
'Kom-Bei Shiu'
'Shih-An Liu'
'Gene-Hsiang Lee'

_publ_contact_author 'Kom-Bei Shiu'
_publ_contact_author_email kbshiu@mail.ncku.edu.tw
_publ_section_title
;
 One-Pot Conditional Self-Assembly of Multicopper Metallacycles
;
_journal_name_full 'Inorganic Chemistry'
_journal_page_first 9902
_journal_page_last 9908
_journal_paper_doi 10.1021/ic1008957
_journal_volume 49
_journal_year 2010
_chemical_formula_sum 'C114 H100 Cl4 Cu4 F12 N2 O4 P10'
_chemical_formula_weight 2495.62
_space_group_IT_number 14
_symmetry_cell_setting monoclinic
_symmetry_space_group_name_Hall '-P 2ybc'
_symmetry_space_group_name_H-M 'P 1 21/c 1'
_atom_sites_solution_hydrogens geom
_atom_sites_solution_primary direct
_atom_sites_solution_secondary difmap
_audit_creation_method SHELXL-97
_cell_angle_alpha 90.00
_cell_angle_beta 113.779(3)
_cell_angle_gamma 90.00
_cell_formula_units_Z 2
_cell_length_a 15.506(3)
_cell_length_b 22.758(4)
_cell_length_c 16.992(3)
_cell_measurement_reflns_used 2810
_cell_measurement_temperature 100(2)
_cell_measurement_theta_max 25
_cell_measurement_theta_min 2.5
_cell_volume 5487.2(17)
_computing_cell_refinement 'Bruker Smart'
_computing_data_collection 'Bruker Smart'
_computing_data_reduction 'Bruker Saint'
_computing_molecular_graphics 'Bruker Shelxtl'
_computing_publication_material 'Bruker Shelxtl'
_computing_structure_refinement 'Shelxtl-97 (Sheldrick, 2000)'
_computing_structure_solution 'Shelxtl-97 (Sheldrick, 1990)'
_diffrn_ambient_temperature 100(2)
_diffrn_measured_fraction_theta_full 0.996
_diffrn_measured_fraction_theta_max 0.996
_diffrn_measurement_device_type 'CCD area detector'
_diffrn_measurement_method 'phi and omega scans'
_diffrn_radiation_monochromator graphite
_diffrn_radiation_source 'fine-focus sealed tube'
_diffrn_radiation_type MoK\a
_diffrn_radiation_wavelength 0.71073
_diffrn_reflns_av_R_equivalents 0.1177
_diffrn_reflns_av_sigmaI/netI 0.2161
_diffrn_reflns_limit_h_max 20
_diffrn_reflns_limit_h_min -17
_diffrn_reflns_limit_k_max 30
_diffrn_reflns_limit_k_min -30
_diffrn_reflns_limit_l_max 18
_diffrn_reflns_limit_l_min -22
_diffrn_reflns_number 39430
_diffrn_reflns_theta_full 28.30
_diffrn_reflns_theta_max 28.30
_diffrn_reflns_theta_min 1.59
_exptl_absorpt_coefficient_mu 1.082
_exptl_absorpt_correction_T_max 0.95724
_exptl_absorpt_correction_T_min 0.82302
_exptl_absorpt_correction_type empirical
_exptl_crystal_colour yellow
_exptl_crystal_density_diffrn 1.510
_exptl_crystal_density_meas ?
_exptl_crystal_density_method 'not measured'
_exptl_crystal_description lump
_exptl_crystal_F_000 2544
_exptl_crystal_size_max 0.20
_exptl_crystal_size_mid 0.15
_exptl_crystal_size_min 0.15
_refine_diff_density_max 2.348
_refine_diff_density_min -1.507
_refine_diff_density_rms 0.120
_refine_ls_extinction_method none
_refine_ls_goodness_of_fit_ref 0.867
_refine_ls_hydrogen_treatment constr
_refine_ls_matrix_type full
_refine_ls_number_parameters 670
_refine_ls_number_reflns 13607
_refine_ls_number_restraints 0
_refine_ls_restrained_S_all 0.867
_refine_ls_R_factor_all 0.1676
_refine_ls_R_factor_gt 0.0670
_refine_ls_shift/su_max 0.029
_refine_ls_shift/su_mean 0.000
_refine_ls_structure_factor_coef Fsqd
_refine_ls_weighting_details 'calc w=1/[\s^2^(Fo^2^)+(0.0759P)^2^+0.0000P] where P=(Fo^2^+2Fc^2^)/3'
_refine_ls_weighting_scheme calc
_refine_ls_wR_factor_gt 0.1581
_refine_ls_wR_factor_ref 0.1857
_reflns_number_gt 5626
_reflns_number_total 13607
_reflns_threshold_expression >2sigma(I)
_cod_data_source_file ic1008957_si_004_1.cif
_cod_data_source_block compound(2PF6)
_cod_depositor_comments
;
The following automatic conversions were performed:

'_symmetry_cell_setting' value 'Monoclinic' changed to 'monoclinic'
according to the built-in table from CIF Core dictionary named
'cif_core.dic' version 2.4.1 from
2010-06-29.

'_exptl_absorpt_correction_type' value 'Empirical'
changed to 'empirical' according to the built-in table from CIF Core
dictionary named 'cif_core.dic' version 2.4.1 from 2010-06-29.

Automatic conversion script
Id: cif_fix_values 1646 2011-03-28 12:23:43Z adriana 

The following automatic conversions were performed:

'_exptl_crystal_density_meas' value 'not measured' was changed to '?'
- the value is perceived as not measured.

Automatic conversion script
Id: cif_fix_values 3008 2015-01-20 13:52:24Z robertas 

The following automatic conversions were performed:
data name '_pub_contact_author' replaced with '_publ_contact_author'
as specified in the replacement file
'/home/antanas/src/cod-tools/trunk/data/replacement-values/replacement_tags.lst'.

data
name '_pub_contact_author_email' replaced with
'_publ_contact_author_email' as specified in the replacement file
'/home/antanas/src/cod-tools/trunk/data/replacement-values/replacement_tags.lst'.

Automatic conversion script
Id: cif_correct_tags 4998 2017-03-02 13:24:31Z antanas 
;
_cod_original_cell_volume 5487.3(15)
_cod_database_code 4316908

loop_
_symmetry_equiv_pos_as_xyz
'x, y, z'
'-x, y+1/2, -z+1/2'
'-x, -y, -z'
'x, -y-1/2, z-1/2'

loop_
_atom_site_label
_atom_site_type_symbol
_atom_site_fract_x
_atom_site_fract_y
_atom_site_fract_z
_atom_site_U_iso_or_equiv
_atom_site_adp_type
_atom_site_occupancy
_atom_site_symmetry_multiplicity
_atom_site_calc_flag
_atom_site_refinement_flags
_atom_site_disorder_assembly
_atom_site_disorder_group
Cu1 Cu 0.34444(5) 0.51836(3) 0.90104(4) 0.02255(18) Uani 1 1 d . . .
Cu2 Cu 0.31254(5) 0.39800(3) 0.80392(4) 0.02313(19) Uani 1 1 d . . .
N1 N 0.4164(3) 0.3362(2) 0.8335(3) 0.0244(11) Uani 1 1 d . . .
P1 P 0.33633(11) 0.55766(7) 0.77543(9) 0.0229(4) Uani 1 1 d . . .
P2 P 0.21065(11) 0.49509(7) 0.91669(9) 0.0238(4) Uani 1 1 d . . .
P3 P 0.22652(11) 0.36390(7) 0.87328(10) 0.0256(4) Uani 1 1 d . . .
P4 P 0.27317(11) 0.44290(7) 0.67912(9) 0.0235(4) Uani 1 1 d . . .
P5 P 0.2480(2) 0.62002(14) 0.4256(2) 0.0980(10) Uani 1 1 d . . .
O1 O 0.4234(3) 0.43816(16) 0.9128(2) 0.0221(9) Uani 1 1 d . . .
O2 O 0.5734(3) 0.42333(16) 1.0034(2) 0.0261(10) Uani 1 1 d . . .
F1 F 0.2705(8) 0.5511(5) 0.3928(7) 0.173 Uiso 0.776(11) 1 d P . .
F5 F 0.2084(10) 0.6309(5) 0.3502(7) 0.057(2) Uani 0.441(8) 1 d P . .
F5A F 0.1441(7) 0.6169(4) 0.3470(5) 0.057(2) Uani 0.559(8) 1 d P . .
F6 F 0.2875(7) 0.6461(4) 0.3564(6) 0.183(4) Uiso 1 1 d . . .
F4 F 0.2167(3) 0.58705(16) 0.4860(2) 0.0475(10) Uani 1 1 d . . .
F2 F 0.2214(3) 0.68417(17) 0.4593(3) 0.0611(13) Uani 1 1 d . . .
F3 F 0.3511(3) 0.6306(2) 0.4899(3) 0.0746(15) Uani 1 1 d . . .
Cl1 Cl -0.20720(16) 0.67845(10) 0.86580(14) 0.0696(6) Uani 1 1 d . . .
Cl2 Cl -0.00924(17) 0.64327(11) 0.94443(16) 0.0846(8) Uani 1 1 d . . .
C1 C 0.4460(4) 0.5577(2) 0.7592(4) 0.0239(13) Uani 1 1 d . . .
C2 C 0.4511(5) 0.5787(2) 0.6843(4) 0.0276(14) Uani 1 1 d . . .
H2A H 0.3958 0.5930 0.6388 0.033 Uiso 1 1 calc R . .
C3 C 0.5364(5) 0.5789(3) 0.6753(4) 0.0342(16) Uani 1 1 d . . .
H3A H 0.5392 0.5939 0.6242 0.041 Uiso 1 1 calc R . .
C4 C 0.6159(5) 0.5579(3) 0.7395(4) 0.0402(17) Uani 1 1 d . . .
H4A H 0.6738 0.5582 0.7328 0.048 Uiso 1 1 calc R . .
C5 C 0.6130(5) 0.5364(3) 0.8138(4) 0.0372(17) Uani 1 1 d . . .
H5A H 0.6687 0.5214 0.8579 0.045 Uiso 1 1 calc R . .
C6 C 0.5281(4) 0.5364(3) 0.8250(4) 0.0297(15) Uani 1 1 d . . .
H6A H 0.5264 0.5221 0.8769 0.036 Uiso 1 1 calc R . .
C7 C 0.3026(4) 0.6351(2) 0.7582(4) 0.0239(13) Uani 1 1 d . . .
C8 C 0.2592(4) 0.6626(3) 0.6768(4) 0.0296(15) Uani 1 1 d . . .
H8A H 0.2424 0.6399 0.6259 0.036 Uiso 1 1 calc R . .
C9 C 0.2416(4) 0.7211(3) 0.6712(4) 0.0326(16) Uani 1 1 d . . .
H9A H 0.2118 0.7388 0.6162 0.039 Uiso 1 1 calc R . .
C10 C 0.2663(4) 0.7556(3) 0.7440(4) 0.0337(16) Uani 1 1 d . . .
H10A H 0.2547 0.7967 0.7388 0.040 Uiso 1 1 calc R . .
C11 C 0.3080(5) 0.7300(3) 0.8247(4) 0.0380(17) Uani 1 1 d . . .
H11A H 0.3242 0.7532 0.8751 0.046 Uiso 1 1 calc R . .
C12 C 0.3258(4) 0.6697(3) 0.8306(4) 0.0310(15) Uani 1 1 d . . .
H12A H 0.3545 0.6521 0.8857 0.037 Uiso 1 1 calc R . .
C13 C 0.1896(4) 0.5311(3) 1.0041(4) 0.0256(14) Uani 1 1 d . . .
C14 C 0.2417(5) 0.5802(3) 1.0420(5) 0.049(2) Uani 1 1 d . . .
H14A H 0.2828 0.5967 1.0190 0.058 Uiso 1 1 calc R . .
C15 C 0.2349(6) 0.6057(4) 1.1130(5) 0.062(2) Uani 1 1 d . . .
H15A H 0.2711 0.6397 1.1379 0.074 Uiso 1 1 calc R . .
C16 C 0.1762(5) 0.5825(3) 1.1484(4) 0.051(2) Uani 1 1 d . . .
H16A H 0.1723 0.5999 1.1977 0.062 Uiso 1 1 calc R . .
C17 C 0.1232(5) 0.5332(3) 1.1102(4) 0.0396(17) Uani 1 1 d . . .
H17A H 0.0820 0.5168 1.1333 0.047 Uiso 1 1 calc R . .
C18 C 0.1296(5) 0.5077(3) 1.0388(4) 0.0348(16) Uani 1 1 d . . .
H18A H 0.0929 0.4740 1.0133 0.042 Uiso 1 1 calc R . .
C19 C 0.1067(4) 0.5160(3) 0.8224(3) 0.0241(13) Uani 1 1 d . . .
C20 C 0.0982(5) 0.5752(3) 0.7960(4) 0.0402(17) Uani 1 1 d . . .
H20A H 0.1461 0.6024 0.8278 0.048 Uiso 1 1 calc R . .
C21 C 0.0222(6) 0.5944(3) 0.7251(5) 0.051(2) Uani 1 1 d . . .
H21A H 0.0172 0.6346 0.7092 0.061 Uiso 1 1 calc R . .
C22 C -0.0462(6) 0.5557(4) 0.6772(4) 0.052(2) Uani 1 1 d . . .
H22A H -0.0980 0.5689 0.6275 0.062 Uiso 1 1 calc R . .
C23 C -0.0402(5) 0.4982(4) 0.7010(4) 0.047(2) Uani 1 1 d . . .
H23A H -0.0885 0.4717 0.6680 0.057 Uiso 1 1 calc R . .
C24 C 0.0352(4) 0.4779(3) 0.7725(4) 0.0341(16) Uani 1 1 d . . .
H24A H 0.0384 0.4375 0.7877 0.041 Uiso 1 1 calc R . .
C25 C 0.2990(4) 0.3136(3) 0.9558(4) 0.0274(14) Uani 1 1 d . . .
C26 C 0.3690(5) 0.3354(3) 1.0312(4) 0.0333(16) Uani 1 1 d . . .
H26A H 0.3737 0.3766 1.0406 0.040 Uiso 1 1 calc R . .
C27 C 0.4321(5) 0.2986(3) 1.0930(4) 0.0409(18) Uani 1 1 d . . .
H27A H 0.4772 0.3144 1.1451 0.049 Uiso 1 1 calc R . .
C28 C 0.4287(5) 0.2392(3) 1.0783(5) 0.047(2) Uani 1 1 d . . .
H28A H 0.4727 0.2139 1.1196 0.056 Uiso 1 1 calc R . .
C29 C 0.3609(5) 0.2160(3) 1.0028(5) 0.0463(19) Uani 1 1 d . . .
H29A H 0.3587 0.1749 0.9924 0.056 Uiso 1 1 calc R . .
C30 C 0.2970(5) 0.2529(3) 0.9435(4) 0.0392(17) Uani 1 1 d . . .
H30A H 0.2503 0.2366 0.8927 0.047 Uiso 1 1 calc R . .
C31 C 0.1182(4) 0.3236(2) 0.8160(4) 0.0255(14) Uani 1 1 d . . .
C32 C 0.0642(4) 0.3022(3) 0.8576(4) 0.0337(16) Uani 1 1 d . . .
H32A H 0.0846 0.3078 0.9179 0.040 Uiso 1 1 calc R . .
C33 C -0.0187(5) 0.2731(3) 0.8125(4) 0.0418(18) Uani 1 1 d . . .
H33A H -0.0554 0.2591 0.8418 0.050 Uiso 1 1 calc R . .
C34 C -0.0491(5) 0.2639(3) 0.7256(5) 0.0446(19) Uani 1 1 d . . .
H34A H -0.1065 0.2436 0.6949 0.054 Uiso 1 1 calc R . .
C35 C 0.0042(5) 0.2844(3) 0.6835(4) 0.0442(18) Uani 1 1 d . . .
H35A H -0.0162 0.2783 0.6233 0.053 Uiso 1 1 calc R . .
C36 C 0.0885(5) 0.3140(3) 0.7293(4) 0.0348(16) Uani 1 1 d . . .
H36A H 0.1256 0.3277 0.7002 0.042 Uiso 1 1 calc R . .
C37 C 0.3570(4) 0.4392(2) 0.6287(4) 0.0254(14) Uani 1 1 d . . .
C38 C 0.4477(4) 0.4184(3) 0.6757(4) 0.0283(14) Uani 1 1 d . . .
H38A H 0.4653 0.4056 0.7333 0.034 Uiso 1 1 calc R . .
C39 C 0.5122(5) 0.4166(3) 0.6384(4) 0.0333(16) Uani 1 1 d . . .
H39A H 0.5747 0.4034 0.6708 0.040 Uiso 1 1 calc R . .
C40 C 0.4856(5) 0.4339(3) 0.5539(4) 0.0375(17) Uani 1 1 d . . .
H40A H 0.5293 0.4316 0.5278 0.045 Uiso 1 1 calc R . .
C41 C 0.3960(5) 0.4543(3) 0.5078(4) 0.0318(15) Uani 1 1 d . . .
H41A H 0.3784 0.4669 0.4501 0.038 Uiso 1 1 calc R . .
C42 C 0.3319(4) 0.4567(2) 0.5442(4) 0.0264(14) Uani 1 1 d . . .
H42A H 0.2699 0.4705 0.5114 0.032 Uiso 1 1 calc R . .
C43 C 0.1668(4) 0.4132(2) 0.5960(3) 0.0228(13) Uani 1 1 d . . .
C44 C 0.1738(4) 0.3594(3) 0.5593(4) 0.0304(15) Uani 1 1 d . . .
H44A H 0.2341 0.3423 0.5728 0.036 Uiso 1 1 calc R . .
C45 C 0.0933(5) 0.3305(3) 0.5031(4) 0.0376(17) Uani 1 1 d . . .
H45A H 0.0991 0.2943 0.4777 0.045 Uiso 1 1 calc R . .
C46 C 0.0052(5) 0.3542(3) 0.4841(4) 0.0391(17) Uani 1 1 d . . .
H46A H -0.0498 0.3339 0.4472 0.047 Uiso 1 1 calc R . .
C47 C -0.0019(5) 0.4075(3) 0.5194(4) 0.0377(17) Uani 1 1 d . . .
H47A H -0.0623 0.4244 0.5058 0.045 Uiso 1 1 calc R . .
C48 C 0.0773(4) 0.4365(3) 0.5741(4) 0.0328(15) Uani 1 1 d . . .
H48A H 0.0707 0.4734 0.5975 0.039 Uiso 1 1 calc R . .
C49 C 0.2503(4) 0.5217(2) 0.6794(3) 0.0223(13) Uani 1 1 d . . .
H49A H 0.1861 0.5278 0.6773 0.027 Uiso 1 1 calc R . .
H49B H 0.2528 0.5399 0.6275 0.027 Uiso 1 1 calc R . .
C50 C 0.4113(5) 0.2843(3) 0.7949(4) 0.0307(15) Uani 1 1 d . . .
H50A H 0.3565 0.2759 0.7447 0.037 Uiso 1 1 calc R . .
C51 C 0.1912(4) 0.4178(2) 0.9357(4) 0.0270(14) Uani 1 1 d . . .
H51A H 0.1233 0.4122 0.9223 0.032 Uiso 1 1 calc R . .
H51B H 0.2264 0.4092 0.9977 0.032 Uiso 1 1 calc R . .
C52 C 0.4818(5) 0.2421(3) 0.8245(4) 0.0346(16) Uani 1 1 d . . .
H52A H 0.4742 0.2050 0.7967 0.042 Uiso 1 1 calc R . .
C53 C 0.5638(5) 0.2554(3) 0.8957(4) 0.0330(16) Uani 1 1 d . . .
H53A H 0.6142 0.2280 0.9169 0.040 Uiso 1 1 calc R . .
C54 C 0.5705(4) 0.3092(3) 0.9349(4) 0.0281(14) Uani 1 1 d . . .
H54A H 0.6259 0.3194 0.9836 0.034 Uiso 1 1 calc R . .
C55 C 0.4968(4) 0.3482(2) 0.9031(3) 0.0216(13) Uani 1 1 d . . .
C56 C 0.4982(4) 0.4079(2) 0.9440(4) 0.0227(13) Uani 1 1 d . . .
C57 C -0.1120(6) 0.6492(4) 0.8452(5) 0.072(3) Uani 1 1 d . . .
H57A H -0.0984 0.6752 0.8049 0.087 Uiso 1 1 calc R . .
H57B H -0.1293 0.6099 0.8183 0.087 Uiso 1 1 calc R . .

loop_
_atom_site_aniso_label
_atom_site_aniso_U_11
_atom_site_aniso_U_22
_atom_site_aniso_U_33
_atom_site_aniso_U_23
_atom_site_aniso_U_13
_atom_site_aniso_U_12
Cu1 0.0261(4) 0.0223(4) 0.0215(4) 0.0004(3) 0.0120(3) 0.0009(3)
Cu2 0.0239(4) 0.0236(4) 0.0227(4) 0.0003(3) 0.0103(3) -0.0005(3)
N1 0.027(3) 0.025(3) 0.022(3) -0.003(2) 0.010(2) -0.001(2)
P1 0.0260(9) 0.0220(9) 0.0223(8) 0.0023(6) 0.0115(7) 0.0007(7)
P2 0.0264(9) 0.0261(9) 0.0218(8) 0.0009(6) 0.0130(7) 0.0014(7)
P3 0.0269(9) 0.0233(9) 0.0278(8) 0.0027(7) 0.0124(7) -0.0009(7)
P4 0.0256(9) 0.0259(9) 0.0217(8) -0.0022(7) 0.0124(7) -0.0017(7)
P5 0.077(2) 0.104(3) 0.120(3) 0.030(2) 0.047(2) 0.0017(18)
O1 0.023(2) 0.021(2) 0.023(2) 0.0004(17) 0.0102(18) 0.0022(18)
O2 0.027(2) 0.024(2) 0.024(2) -0.0022(17) 0.006(2) 0.0003(19)
F5 0.058(6) 0.069(5) 0.028(3) 0.005(3) 0.000(4) 0.008(5)
F5A 0.058(6) 0.069(5) 0.028(3) 0.005(3) 0.000(4) 0.008(5)
F4 0.058(3) 0.047(3) 0.044(2) 0.0146(19) 0.027(2) -0.003(2)
F2 0.069(3) 0.039(2) 0.055(3) 0.000(2) 0.003(2) 0.006(2)
F3 0.020(2) 0.135(4) 0.056(3) -0.043(3) 0.003(2) -0.008(3)
Cl1 0.0590(14) 0.0810(16) 0.0707(14) 0.0142(12) 0.0282(12) 0.0032(12)
Cl2 0.0699(17) 0.0986(19) 0.0946(18) 0.0382(15) 0.0428(15) 0.0294(14)
C1 0.024(3) 0.020(3) 0.027(3) -0.004(2) 0.009(3) 0.000(3)
C2 0.033(4) 0.024(3) 0.027(3) -0.002(3) 0.014(3) 0.001(3)
C3 0.041(4) 0.034(4) 0.038(4) -0.005(3) 0.027(4) -0.004(3)
C4 0.032(4) 0.047(5) 0.046(4) -0.009(3) 0.020(4) -0.010(4)
C5 0.024(4) 0.051(5) 0.037(4) -0.001(3) 0.012(3) 0.003(3)
C6 0.030(4) 0.033(4) 0.026(3) -0.005(3) 0.012(3) -0.004(3)
C7 0.023(3) 0.026(3) 0.027(3) 0.004(3) 0.014(3) 0.001(3)
C8 0.028(4) 0.034(4) 0.029(3) 0.002(3) 0.015(3) 0.001(3)
C9 0.038(4) 0.034(4) 0.031(4) 0.015(3) 0.019(3) 0.006(3)
C10 0.035(4) 0.027(4) 0.046(4) 0.012(3) 0.024(3) 0.011(3)
C11 0.048(5) 0.023(4) 0.044(4) 0.000(3) 0.020(4) 0.005(3)
C12 0.038(4) 0.030(4) 0.026(3) 0.007(3) 0.014(3) 0.005(3)
C13 0.025(3) 0.028(4) 0.028(3) 0.000(3) 0.015(3) 0.001(3)
C14 0.050(5) 0.051(5) 0.063(5) -0.014(4) 0.041(4) -0.012(4)
C15 0.055(5) 0.077(6) 0.068(5) -0.046(5) 0.040(5) -0.029(5)
C16 0.053(5) 0.070(6) 0.037(4) -0.019(4) 0.025(4) 0.000(4)
C17 0.036(4) 0.057(5) 0.034(4) 0.001(3) 0.024(3) -0.001(4)
C18 0.031(4) 0.042(4) 0.033(4) -0.003(3) 0.014(3) -0.005(3)
C19 0.026(3) 0.032(4) 0.020(3) 0.001(3) 0.015(3) 0.005(3)
C20 0.046(5) 0.050(5) 0.025(3) 0.003(3) 0.015(3) 0.004(4)
C21 0.066(6) 0.052(5) 0.040(4) 0.025(4) 0.026(4) 0.032(5)
C22 0.046(5) 0.077(6) 0.025(4) 0.002(4) 0.008(4) 0.025(5)
C23 0.033(4) 0.068(6) 0.034(4) -0.014(4) 0.006(3) 0.008(4)
C24 0.028(4) 0.039(4) 0.034(4) -0.007(3) 0.011(3) 0.003(3)
C25 0.034(4) 0.024(4) 0.031(3) 0.004(3) 0.021(3) 0.000(3)
C26 0.043(4) 0.029(4) 0.031(4) 0.006(3) 0.019(3) 0.000(3)
C27 0.039(4) 0.047(5) 0.035(4) 0.011(3) 0.013(3) -0.006(4)
C28 0.032(4) 0.057(5) 0.049(5) 0.028(4) 0.014(4) 0.010(4)
C29 0.052(5) 0.026(4) 0.067(5) 0.016(4) 0.031(4) 0.008(4)
C30 0.038(4) 0.038(4) 0.043(4) -0.001(3) 0.018(4) -0.004(3)
C31 0.025(3) 0.021(3) 0.031(3) 0.010(3) 0.011(3) 0.005(3)
C32 0.033(4) 0.032(4) 0.036(4) 0.009(3) 0.015(3) -0.005(3)
C33 0.031(4) 0.044(4) 0.050(4) 0.018(3) 0.015(4) -0.002(3)
C34 0.031(4) 0.038(4) 0.056(5) 0.018(3) 0.009(4) -0.009(3)
C35 0.045(5) 0.043(4) 0.038(4) 0.002(3) 0.011(4) -0.010(4)
C36 0.030(4) 0.032(4) 0.039(4) 0.003(3) 0.010(3) -0.010(3)
C37 0.031(4) 0.023(3) 0.026(3) -0.005(3) 0.016(3) -0.005(3)
C38 0.027(4) 0.026(4) 0.036(4) -0.003(3) 0.016(3) -0.002(3)
C39 0.027(4) 0.029(4) 0.050(4) -0.003(3) 0.021(3) 0.002(3)
C40 0.042(4) 0.030(4) 0.054(5) -0.013(3) 0.032(4) -0.015(3)
C41 0.039(4) 0.030(4) 0.031(4) -0.001(3) 0.020(3) -0.005(3)
C42 0.032(4) 0.027(3) 0.026(3) -0.008(3) 0.018(3) -0.006(3)
C43 0.027(4) 0.025(3) 0.019(3) 0.001(2) 0.012(3) 0.001(3)
C44 0.028(4) 0.041(4) 0.024(3) -0.007(3) 0.012(3) -0.004(3)
C45 0.045(5) 0.035(4) 0.031(4) -0.003(3) 0.013(3) -0.005(3)
C46 0.029(4) 0.045(4) 0.031(4) 0.002(3) 0.000(3) -0.006(3)
C47 0.025(4) 0.041(4) 0.042(4) 0.000(3) 0.008(3) 0.002(3)
C48 0.032(4) 0.035(4) 0.035(4) -0.006(3) 0.018(3) -0.001(3)
C49 0.023(3) 0.024(3) 0.021(3) 0.003(2) 0.011(3) 0.002(3)
C50 0.034(4) 0.026(4) 0.029(3) -0.006(3) 0.009(3) -0.002(3)
C51 0.032(4) 0.029(4) 0.025(3) 0.001(3) 0.017(3) -0.003(3)
C52 0.046(4) 0.023(4) 0.037(4) -0.004(3) 0.018(3) 0.007(3)
C53 0.039(4) 0.028(4) 0.034(4) 0.002(3) 0.017(3) 0.012(3)
C54 0.029(4) 0.029(4) 0.026(3) 0.000(3) 0.010(3) 0.002(3)
C55 0.023(3) 0.021(3) 0.023(3) -0.001(2) 0.012(3) -0.003(3)
C56 0.027(4) 0.022(3) 0.023(3) 0.003(2) 0.015(3) 0.001(3)
C57 0.065(6) 0.091(7) 0.071(6) 0.011(5) 0.038(5) 0.011(5)

loop_
_atom_type_symbol
_atom_type_description
_atom_type_scat_dispersion_real
_atom_type_scat_dispersion_imag
_atom_type_scat_source
C C 0.0033 0.0016 'International Tables Vol C Tables 4.2.6.8 and 6.1.1.4'
H H 0.0000 0.0000 'International Tables Vol C Tables 4.2.6.8 and 6.1.1.4'
N N 0.0061 0.0033 'International Tables Vol C Tables 4.2.6.8 and 6.1.1.4'
O O 0.0106 0.0060 'International Tables Vol C Tables 4.2.6.8 and 6.1.1.4'
F F 0.0171 0.0103 'International Tables Vol C Tables 4.2.6.8 and 6.1.1.4'
P P 0.1023 0.0942 'International Tables Vol C Tables 4.2.6.8 and 6.1.1.4'
Cu Cu 0.3201 1.2651 'International Tables Vol C Tables 4.2.6.8 and 6.1.1.4'
Cl Cl 0.1484 0.1585 'International Tables Vol C Tables 4.2.6.8 and 6.1.1.4'

loop_
_geom_angle_atom_site_label_1
_geom_angle_atom_site_label_2
_geom_angle_atom_site_label_3
_geom_angle
_geom_angle_site_symmetry_1
_geom_angle_site_symmetry_3
_geom_angle_publ_flag
O2 Cu1 O1 108.67(15) 3_667 . ?
O2 Cu1 P2 111.04(12) 3_667 . ?
O1 Cu1 P2 107.70(11) . . ?
O2 Cu1 P1 105.44(12) 3_667 . ?
O1 Cu1 P1 103.53(11) . . ?
P2 Cu1 P1 119.85(6) . . ?
N1 Cu2 O1 78.68(16) . . ?
N1 Cu2 P4 116.15(14) . . ?
O1 Cu2 P4 116.36(11) . . ?
N1 Cu2 P3 102.07(14) . . ?
O1 Cu2 P3 97.65(11) . . ?
P4 Cu2 P3 132.22(7) . . ?
C50 N1 C55 117.2(5) . . ?
C50 N1 Cu2 127.0(4) . . ?
C55 N1 Cu2 115.7(4) . . ?
C7 P1 C1 101.5(3) . . ?
C7 P1 C49 103.3(3) . . ?
C1 P1 C49 104.7(3) . . ?
C7 P1 Cu1 115.73(19) . . ?
C1 P1 Cu1 116.08(19) . . ?
C49 P1 Cu1 113.91(18) . . ?
C19 P2 C51 104.8(3) . . ?
C19 P2 C13 102.2(3) . . ?
C51 P2 C13 100.9(3) . . ?
C19 P2 Cu1 111.41(19) . . ?
C51 P2 Cu1 118.0(2) . . ?
C13 P2 Cu1 117.5(2) . . ?
C25 P3 C31 104.3(3) . . ?
C25 P3 C51 102.2(3) . . ?
C31 P3 C51 102.7(3) . . ?
C25 P3 Cu2 108.1(2) . . ?
C31 P3 Cu2 120.7(2) . . ?
C51 P3 Cu2 116.75(19) . . ?
C43 P4 C49 104.6(3) . . ?
C43 P4 C37 102.3(3) . . ?
C49 P4 C37 102.9(3) . . ?
C43 P4 Cu2 112.79(19) . . ?
C49 P4 Cu2 115.48(18) . . ?
C37 P4 Cu2 117.2(2) . . ?
F5 P5 F4 131.6(8) . . ?
F5 P5 F3 131.2(8) . . ?
F4 P5 F3 97.0(3) . . ?
F5 P5 F6 48.7(7) . . ?
F4 P5 F6 171.1(4) . . ?
F3 P5 F6 82.7(4) . . ?
F5 P5 F5A 39.0(7) . . ?
F4 P5 F5A 93.1(4) . . ?
F3 P5 F5A 169.8(5) . . ?
F6 P5 F5A 87.6(5) . . ?
F5 P5 F2 95.3(6) . . ?
F4 P5 F2 90.6(3) . . ?
F3 P5 F2 87.2(3) . . ?
F6 P5 F2 98.3(4) . . ?
F5A P5 F2 91.1(4) . . ?
F5 P5 F1 85.8(7) . . ?
F4 P5 F1 86.0(4) . . ?
F3 P5 F1 94.8(4) . . ?
F6 P5 F1 85.2(5) . . ?
F5A P5 F1 87.6(5) . . ?
F2 P5 F1 176.2(5) . . ?
C56 O1 Cu2 114.1(3) . . ?
C56 O1 Cu1 152.4(4) . . ?
Cu2 O1 Cu1 93.04(15) . . ?
C56 O2 Cu1 152.6(4) . 3_667 ?
F5A F5 P5 93.5(12) . . ?
F5A F5 F6 177.6(15) . . ?
P5 F5 F6 84.5(9) . . ?
F5 F5A P5 47.5(8) . . ?
F5 F6 P5 46.8(6) . . ?
C2 C1 C6 118.7(6) . . ?
C2 C1 P1 122.5(5) . . ?
C6 C1 P1 118.8(4) . . ?
C1 C2 C3 120.6(6) . . ?
C1 C2 H2A 119.7 . . ?
C3 C2 H2A 119.7 . . ?
C4 C3 C2 120.3(6) . . ?
C4 C3 H3A 119.8 . . ?
C2 C3 H3A 119.8 . . ?
C3 C4 C5 120.5(6) . . ?
C3 C4 H4A 119.8 . . ?
C5 C4 H4A 119.8 . . ?
C4 C5 C6 120.4(6) . . ?
C4 C5 H5A 119.8 . . ?
C6 C5 H5A 119.8 . . ?
C1 C6 C5 119.5(6) . . ?
C1 C6 H6A 120.2 . . ?
C5 C6 H6A 120.2 . . ?
C12 C7 C8 117.9(5) . . ?
C12 C7 P1 116.9(4) . . ?
C8 C7 P1 125.1(5) . . ?
C9 C8 C7 120.4(6) . . ?
C9 C8 H8A 119.8 . . ?
C7 C8 H8A 119.8 . . ?
C8 C9 C10 121.3(6) . . ?
C8 C9 H9A 119.3 . . ?
C10 C9 H9A 119.3 . . ?
C11 C10 C9 119.8(6) . . ?
C11 C10 H10A 120.1 . . ?
C9 C10 H10A 120.1 . . ?
C10 C11 C12 118.9(6) . . ?
C10 C11 H11A 120.5 . . ?
C12 C11 H11A 120.5 . . ?
C7 C12 C11 121.6(6) . . ?
C7 C12 H12A 119.2 . . ?
C11 C12 H12A 119.2 . . ?
C14 C13 C18 118.7(6) . . ?
C14 C13 P2 118.5(5) . . ?
C18 C13 P2 122.5(5) . . ?
C13 C14 C15 120.8(7) . . ?
C13 C14 H14A 119.6 . . ?
C15 C14 H14A 119.6 . . ?
C16 C15 C14 121.0(7) . . ?
C16 C15 H15A 119.5 . . ?
C14 C15 H15A 119.5 . . ?
C15 C16 C17 118.4(6) . . ?
C15 C16 H16A 120.8 . . ?
C17 C16 H16A 120.8 . . ?
C18 C17 C16 120.6(6) . . ?
C18 C17 H17A 119.7 . . ?
C16 C17 H17A 119.7 . . ?
C17 C18 C13 120.4(6) . . ?
C17 C18 H18A 119.8 . . ?
C13 C18 H18A 119.8 . . ?
C24 C19 C20 116.9(6) . . ?
C24 C19 P2 125.3(5) . . ?
C20 C19 P2 117.8(5) . . ?
C21 C20 C19 121.4(7) . . ?
C21 C20 H20A 119.3 . . ?
C19 C20 H20A 119.3 . . ?
C22 C21 C20 120.2(7) . . ?
C22 C21 H21A 119.9 . . ?
C20 C21 H21A 119.9 . . ?
C21 C22 C23 119.9(7) . . ?
C21 C22 H22A 120.1 . . ?
C23 C22 H22A 120.1 . . ?
C22 C23 C24 121.0(7) . . ?
C22 C23 H23A 119.5 . . ?
C24 C23 H23A 119.5 . . ?
C23 C24 C19 120.6(6) . . ?
C23 C24 H24A 119.7 . . ?
C19 C24 H24A 119.7 . . ?
C26 C25 C30 116.9(6) . . ?
C26 C25 P3 119.8(5) . . ?
C30 C25 P3 122.7(5) . . ?
C27 C26 C25 121.9(6) . . ?
C27 C26 H26A 119.0 . . ?
C25 C26 H26A 119.0 . . ?
C28 C27 C26 119.5(7) . . ?
C28 C27 H27A 120.2 . . ?
C26 C27 H27A 120.2 . . ?
C27 C28 C29 120.1(6) . . ?
C27 C28 H28A 120.0 . . ?
C29 C28 H28A 120.0 . . ?
C30 C29 C28 119.6(7) . . ?
C30 C29 H29A 120.2 . . ?
C28 C29 H29A 120.2 . . ?
C29 C30 C25 121.9(7) . . ?
C29 C30 H30A 119.1 . . ?
C25 C30 H30A 119.1 . . ?
C36 C31 C32 118.9(6) . . ?
C36 C31 P3 119.5(5) . . ?
C32 C31 P3 121.6(5) . . ?
C31 C32 C33 120.5(6) . . ?
C31 C32 H32A 119.8 . . ?
C33 C32 H32A 119.8 . . ?
C34 C33 C32 120.8(6) . . ?
C34 C33 H33A 119.6 . . ?
C32 C33 H33A 119.6 . . ?
C33 C34 C35 119.4(7) . . ?
C33 C34 H34A 120.3 . . ?
C35 C34 H34A 120.3 . . ?
C34 C35 C36 119.8(7) . . ?
C34 C35 H35A 120.1 . . ?
C36 C35 H35A 120.1 . . ?
C31 C36 C35 120.6(6) . . ?
C31 C36 H36A 119.7 . . ?
C35 C36 H36A 119.7 . . ?
C42 C37 C38 119.3(6) . . ?
C42 C37 P4 121.2(5) . . ?
C38 C37 P4 119.5(4) . . ?
C39 C38 C37 119.8(6) . . ?
C39 C38 H38A 120.1 . . ?
C37 C38 H38A 120.1 . . ?
C40 C39 C38 119.9(6) . . ?
C40 C39 H39A 120.0 . . ?
C38 C39 H39A 120.0 . . ?
C39 C40 C41 120.0(6) . . ?
C39 C40 H40A 120.0 . . ?
C41 C40 H40A 120.0 . . ?
C42 C41 C40 120.6(6) . . ?
C42 C41 H41A 119.7 . . ?
C40 C41 H41A 119.7 . . ?
C41 C42 C37 120.4(6) . . ?
C41 C42 H42A 119.8 . . ?
C37 C42 H42A 119.8 . . ?
C48 C43 C44 117.7(6) . . ?
C48 C43 P4 124.2(5) . . ?
C44 C43 P4 117.6(4) . . ?
C43 C44 C45 120.6(6) . . ?
C43 C44 H44A 119.7 . . ?
C45 C44 H44A 119.7 . . ?
C46 C45 C44 120.3(6) . . ?
C46 C45 H45A 119.8 . . ?
C44 C45 H45A 119.8 . . ?
C47 C46 C45 119.2(6) . . ?
C47 C46 H46A 120.4 . . ?
C45 C46 H46A 120.4 . . ?
C48 C47 C46 120.7(6) . . ?
C48 C47 H47A 119.6 . . ?
C46 C47 H47A 119.6 . . ?
C47 C48 C43 121.4(6) . . ?
C47 C48 H48A 119.3 . . ?
C43 C48 H48A 119.3 . . ?
P4 C49 P1 111.6(3) . . ?
P4 C49 H49A 109.3 . . ?
P1 C49 H49A 109.3 . . ?
P4 C49 H49B 109.3 . . ?
P1 C49 H49B 109.3 . . ?
H49A C49 H49B 108.0 . . ?
N1 C50 C52 123.5(6) . . ?
N1 C50 H50A 118.3 . . ?
C52 C50 H50A 118.3 . . ?
P2 C51 P3 115.3(3) . . ?
P2 C51 H51A 108.4 . . ?
P3 C51 H51A 108.4 . . ?
P2 C51 H51B 108.4 . . ?
P3 C51 H51B 108.4 . . ?
H51A C51 H51B 107.5 . . ?
C53 C52 C50 118.3(6) . . ?
C53 C52 H52A 120.8 . . ?
C50 C52 H52A 120.8 . . ?
C54 C53 C52 118.6(6) . . ?
C54 C53 H53A 120.7 . . ?
C52 C53 H53A 120.7 . . ?
C55 C54 C53 119.6(6) . . ?
C55 C54 H54A 120.2 . . ?
C53 C54 H54A 120.2 . . ?
N1 C55 C54 122.8(5) . . ?
N1 C55 C56 114.6(5) . . ?
C54 C55 C56 122.6(5) . . ?
O2 C56 O1 125.9(5) . . ?
O2 C56 C55 117.2(5) . . ?
O1 C56 C55 116.8(5) . . ?
Cl1 C57 Cl2 109.6(5) . . ?
Cl1 C57 H57A 109.7 . . ?
Cl2 C57 H57A 109.7 . . ?
Cl1 C57 H57B 109.7 . . ?
Cl2 C57 H57B 109.7 . . ?
H57A C57 H57B 108.2 . . ?

loop_
_geom_bond_atom_site_label_1
_geom_bond_atom_site_label_2
_geom_bond_distance
_geom_bond_site_symmetry_2
_geom_bond_publ_flag
Cu1 O2 2.086(4) 3_667 ?
Cu1 O1 2.162(4) . ?
Cu1 P2 2.2584(18) . ?
Cu1 P1 2.2705(16) . ?
Cu2 N1 2.042(5) . ?
Cu2 O1 2.156(4) . ?
Cu2 P4 2.2068(17) . ?
Cu2 P3 2.2445(17) . ?
N1 C50 1.338(7) . ?
N1 C55 1.355(7) . ?
P1 C7 1.828(6) . ?
P1 C1 1.829(6) . ?
P1 C49 1.832(5) . ?
P2 C19 1.820(6) . ?
P2 C51 1.836(6) . ?
P2 C13 1.839(6) . ?
P3 C25 1.808(6) . ?
P3 C31 1.815(6) . ?
P3 C51 1.844(6) . ?
P4 C43 1.815(6) . ?
P4 C49 1.828(5) . ?
P4 C37 1.825(6) . ?
P5 F5 1.202(10) . ?
P5 F4 1.501(4) . ?
P5 F3 1.548(5) . ?
P5 F6 1.641(10) . ?
P5 F5A 1.628(9) . ?
P5 F2 1.679(5) . ?
P5 F1 1.747(11) . ?
O1 C56 1.267(6) . ?
O2 C56 1.246(6) . ?
O2 Cu1 2.086(4) 3_667 ?
F5 F5A 1.026(13) . ?
F5 F6 1.238(15) . ?
Cl1 C57 1.777(8) . ?
Cl2 C57 1.798(8) . ?
C1 C2 1.391(8) . ?
C1 C6 1.399(8) . ?
C2 C3 1.391(8) . ?
C2 H2A 0.9500 . ?
C3 C4 1.362(9) . ?
C3 H3A 0.9500 . ?
C4 C5 1.371(9) . ?
C4 H4A 0.9500 . ?
C5 C6 1.403(8) . ?
C5 H5A 0.9500 . ?
C6 H6A 0.9500 . ?
C7 C12 1.381(8) . ?
C7 C8 1.416(8) . ?
C8 C9 1.353(8) . ?
C8 H8A 0.9500 . ?
C9 C10 1.383(8) . ?
C9 H9A 0.9500 . ?
C10 C11 1.385(8) . ?
C10 H10A 0.9500 . ?
C11 C12 1.395(8) . ?
C11 H11A 0.9500 . ?
C12 H12A 0.9500 . ?
C13 C14 1.375(8) . ?
C13 C18 1.392(8) . ?
C14 C15 1.381(9) . ?
C14 H14A 0.9500 . ?
C15 C16 1.381(10) . ?
C15 H15A 0.9500 . ?
C16 C17 1.387(9) . ?
C16 H16A 0.9500 . ?
C17 C18 1.386(8) . ?
C17 H17A 0.9500 . ?
C18 H18A 0.9500 . ?
C19 C24 1.394(8) . ?
C19 C20 1.408(8) . ?
C20 C21 1.373(9) . ?
C20 H20A 0.9500 . ?
C21 C22 1.365(10) . ?
C21 H21A 0.9500 . ?
C22 C23 1.362(10) . ?
C22 H22A 0.9500 . ?
C23 C24 1.382(9) . ?
C23 H23A 0.9500 . ?
C24 H24A 0.9500 . ?
C25 C26 1.394(8) . ?
C25 C30 1.394(8) . ?
C26 C27 1.392(8) . ?
C26 H26A 0.9500 . ?
C27 C28 1.370(9) . ?
C27 H27A 0.9500 . ?
C28 C29 1.394(10) . ?
C28 H28A 0.9500 . ?
C29 C30 1.379(9) . ?
C29 H29A 0.9500 . ?
C30 H30A 0.9500 . ?
C31 C36 1.372(8) . ?
C31 C32 1.383(8) . ?
C32 C33 1.373(9) . ?
C32 H32A 0.9500 . ?
C33 C34 1.372(9) . ?
C33 H33A 0.9500 . ?
C34 C35 1.376(9) . ?
C34 H34A 0.9500 . ?
C35 C36 1.396(9) . ?
C35 H35A 0.9500 . ?
C36 H36A 0.9500 . ?
C37 C42 1.385(8) . ?
C37 C38 1.390(8) . ?
C38 C39 1.385(8) . ?
C38 H38A 0.9500 . ?
C39 C40 1.381(9) . ?
C39 H39A 0.9500 . ?
C40 C41 1.371(9) . ?
C40 H40A 0.9500 . ?
C41 C42 1.367(8) . ?
C41 H41A 0.9500 . ?
C42 H42A 0.9500 . ?
C43 C48 1.390(8) . ?
C43 C44 1.399(8) . ?
C44 C45 1.393(8) . ?
C44 H44A 0.9500 . ?
C45 C46 1.380(9) . ?
C45 H45A 0.9500 . ?
C46 C47 1.379(9) . ?
C46 H46A 0.9500 . ?
C47 C48 1.374(8) . ?
C47 H47A 0.9500 . ?
C48 H48A 0.9500 . ?
C49 H49A 0.9900 . ?
C49 H49B 0.9900 . ?
C50 C52 1.389(8) . ?
C50 H50A 0.9500 . ?
C51 H51A 0.9900 . ?
C51 H51B 0.9900 . ?
C52 C53 1.390(8) . ?
C52 H52A 0.9500 . ?
C53 C54 1.378(8) . ?
C53 H53A 0.9500 . ?
C54 C55 1.374(8) . ?
C54 H54A 0.9500 . ?
C55 C56 1.524(8) . ?
C57 H57A 0.9900 . ?
C57 H57B 0.9900 . ?
